data_1506700
loop_
_publ_author_name
'Lam, Hon Wai'
'Joensuu, Pekka M.'

_publ_section_title
;
 Cu(I)-catalyzed reductive aldol cyclizations: diastereo- and
 enantioselective synthesis of beta-hydroxylactones.
;
_journal_issue 19
_journal_name_full 'Organic letters'
_journal_page_first 4225
_journal_page_last 4228
_journal_paper_doi 10.1021/ol051649h
_journal_volume 7
_journal_year 2005
_chemical_absolute_configuration ad
_chemical_compound_source 'Hon Lam, reaction PJC16A '
_chemical_formula_moiety 'C13 H15 Cl O3'
_chemical_formula_sum 'C13 H15 Cl O3'
_chemical_formula_weight 254.70
_space_group_IT_number 19
_symmetry_cell_setting orthorhombic
_symmetry_space_group_name_Hall 'P 2ac 2ab'
_symmetry_space_group_name_H-M 'P 21 21 21'
_atom_sites_solution_hydrogens mixed
_atom_sites_solution_primary Patterson
_atom_sites_solution_secondary difmap
_audit_creation_date 05-07-06
_audit_creation_method SHELXL-97
_cell_angle_alpha 90.00
_cell_angle_beta 90.00
_cell_angle_gamma 90.00
_cell_formula_units_Z 4
_cell_length_a 7.4180(2)
_cell_length_b 9.0469(3)
_cell_length_c 18.6730(6)
_cell_measurement_reflns_used 8623
_cell_measurement_temperature 150(2)
_cell_measurement_theta_max 28.5
_cell_measurement_theta_min 2.5
_cell_volume 1253.14(7)
_computing_cell_refinement Saint
_computing_data_collection Smart
_computing_data_reduction Saint
_computing_molecular_graphics XP
_computing_publication_material 'XCIF, PLATON'
_computing_structure_refinement 'SHELXL-97 (Sheldrick, 1997)'
_computing_structure_solution Dirdif
_diffrn_ambient_temperature 150(2)
_diffrn_measured_fraction_theta_full 0.991
_diffrn_measured_fraction_theta_max 0.991
_diffrn_measurement_device_type 'Bruker Smart Apex CCD'
_diffrn_measurement_method 'Omega and phi'
_diffrn_radiation_monochromator graphite
_diffrn_radiation_source 'fine-focus sealed tube'
_diffrn_radiation_type MoK\a
_diffrn_radiation_wavelength 0.71073
_diffrn_reflns_av_R_equivalents 0.0288
_diffrn_reflns_av_sigmaI/netI 0.0239
_diffrn_reflns_limit_h_max 10
_diffrn_reflns_limit_h_min -10
_diffrn_reflns_limit_k_max 12
_diffrn_reflns_limit_k_min -12
_diffrn_reflns_limit_l_max 25
_diffrn_reflns_limit_l_min -26
_diffrn_reflns_number 19493
_diffrn_reflns_theta_full 30.01
_diffrn_reflns_theta_max 30.01
_diffrn_reflns_theta_min 2.18
_exptl_absorpt_coefficient_mu 0.298
_exptl_absorpt_correction_T_max 0.930
_exptl_absorpt_correction_T_min 0.796
_exptl_absorpt_correction_type multi-scan
_exptl_absorpt_process_details 'Sadabs v2.10'
_exptl_crystal_colour colourless
_exptl_crystal_density_diffrn 1.350
_exptl_crystal_density_method 'not measured'
_exptl_crystal_description block
_exptl_crystal_F_000 536
_exptl_crystal_recrystallization_method
;
Solvent layering: petrol on top, Et2O on bottom.
;
_exptl_crystal_size_max 0.38
_exptl_crystal_size_mid 0.31
_exptl_crystal_size_min 0.25
_refine_diff_density_max 0.289
_refine_diff_density_min -0.182
_refine_diff_density_rms 0.047
_refine_ls_abs_structure_details 'Flack H D (1983), Acta Cryst. A39, 876-881'
_refine_ls_abs_structure_Flack 0.02(5)
_refine_ls_extinction_method none
_refine_ls_goodness_of_fit_ref 1.078
_refine_ls_hydrogen_treatment 'riding/rotating group (OH and Me)'
_refine_ls_matrix_type full
_refine_ls_number_parameters 175
_refine_ls_number_reflns 3595
_refine_ls_number_restraints 128
_refine_ls_restrained_S_all 1.076
_refine_ls_R_factor_all 0.0432
_refine_ls_R_factor_gt 0.0361
_refine_ls_shift/su_max 0.001
_refine_ls_shift/su_mean 0.000
_refine_ls_structure_factor_coef Fsqd
_refine_ls_weighting_details 'calc w=1/[\s^2^(Fo^2^)+(0.0580P)^2^+0.0695P] where P=(Fo^2^+2Fc^2^)/3'
_refine_ls_weighting_scheme calc
_refine_ls_wR_factor_gt 0.0918
_refine_ls_wR_factor_ref 0.0944
_reflns_number_gt 3151
_reflns_number_total 3595
_reflns_threshold_expression >2sigma(I)
_cod_data_source_file ol051649hsi20050713_013201.cif
_cod_data_source_block hl0508
_cod_depositor_comments
;
The following automatic conversions were performed:

'_symmetry_cell_setting' value 'Orthorhombic' changed to
'orthorhombic' according to
/home/saulius/struct/CIF-dictionaries/cif_core.dic dictionary named
'cif_core.dic' version 2.4.1 from
2010-06-29.

'_exptl_absorpt_correction_type' value 'Multiscan'
changed to 'multi-scan' according to
/home/saulius/struct/CIF-dictionaries/cif_core.dic dictionary named
'cif_core.dic' version 2.4.1 from 2010-06-29.

Automatic conversion script
Id: cif_fix_values 1715 2011-07-08 13:25:40Z adriana 

The following automatic conversions were performed:

'_atom_sites_solution_hydrogens' value 'geom/difmap' was changed to
'mixed'.

Automatic conversion script
Id: cif_fix_values 6452 2018-10-05 10:23:21Z andrius 
;
_cod_original_sg_symbol_H-M P212121
_cod_database_code 1506700

loop_
_symmetry_equiv_pos_as_xyz
'x, y, z'
'-x+1/2, -y, z+1/2'
'-x, y+1/2, -z+1/2'
'x+1/2, -y+1/2, -z'

loop_
_atom_site_label
_atom_site_type_symbol
_atom_site_fract_x
_atom_site_fract_y
_atom_site_fract_z
_atom_site_U_iso_or_equiv
_atom_site_adp_type
_atom_site_occupancy
_atom_site_symmetry_multiplicity
_atom_site_calc_flag
_atom_site_refinement_flags
_atom_site_disorder_assembly
_atom_site_disorder_group
O1 O 0.27888(18) 1.07206(12) 1.31519(6) 0.0436(3) Uani 1 1 d DU . .
C2 C 0.28589(19) 1.06631(15) 1.24392(8) 0.0312(3) Uani 1 1 d U A .
O21 O 0.27276(17) 0.94709(12) 1.21595(6) 0.0460(3) Uani 1 1 d U . .
C3 C 0.30986(17) 1.21057(14) 1.20423(7) 0.0264(3) Uani 1 1 d U . .
H3 H 0.4339 1.2480 1.2148 0.032 Uiso 1 1 calc R A .
C4 C 0.17375(18) 1.32592(15) 1.23301(7) 0.0287(3) Uani 1 1 d U A .
O41 O 0.00350(13) 1.27502(12) 1.20878(7) 0.0409(3) Uani 1 1 d U . .
H41 H -0.0786 1.3236 1.2289 0.061 Uiso 1 1 calc R A .
C42 C 0.2123(3) 1.47950(17) 1.20341(12) 0.0505(4) Uani 1 1 d U . .
H42A H 0.1315 1.5513 1.2260 0.076 Uiso 0.698(6) 1 calc PR A 1
H42B H 0.1926 1.4798 1.1515 0.076 Uiso 0.698(6) 1 calc PR A 1
H42C H 0.3377 1.5063 1.2136 0.076 Uiso 0.698(6) 1 calc PR A 1
H42D H 0.1862 1.4812 1.1520 0.076 Uiso 0.302(6) 1 calc PR A 2
H42E H 0.3395 1.5040 1.2113 0.076 Uiso 0.302(6) 1 calc PR A 2
H42F H 0.1361 1.5521 1.2279 0.076 Uiso 0.302(6) 1 calc PR A 2
C5 C 0.1625(6) 1.3218(4) 1.3160(3) 0.0484(12) Uani 0.698(6) 1 d PDU A 1
H5A H 0.1817 1.4224 1.3355 0.058 Uiso 0.698(6) 1 calc PR A 1
H5B H 0.0412 1.2880 1.3309 0.058 Uiso 0.698(6) 1 calc PR A 1
C5' C 0.2192(10) 1.3390(7) 1.3116(6) 0.0318(16) Uani 0.302(6) 1 d PDU A 2
H5'1 H 0.3487 1.3635 1.3166 0.038 Uiso 0.302(6) 1 calc PR A 2
H5'2 H 0.1489 1.4213 1.3326 0.038 Uiso 0.302(6) 1 calc PR A 2
C6 C 0.3050(4) 1.2173(3) 1.34602(12) 0.0375(7) Uani 0.698(6) 1 d PDU A 1
H6A H 0.4269 1.2544 1.3341 0.045 Uiso 0.698(6) 1 calc PR A 1
H6B H 0.2942 1.2119 1.3988 0.045 Uiso 0.698(6) 1 calc PR A 1
C6' C 0.1805(11) 1.2003(6) 1.3528(3) 0.0474(18) Uani 0.302(6) 1 d PDU A 2
H6'1 H 0.0491 1.1812 1.3539 0.057 Uiso 0.302(6) 1 calc PR A 2
H6'2 H 0.2238 1.2103 1.4027 0.057 Uiso 0.302(6) 1 calc PR A 2
C7 C 0.2957(2) 1.18728(17) 1.12314(8) 0.0331(3) Uani 1 1 d U A .
H7A H 0.1951 1.1183 1.1134 0.040 Uiso 1 1 calc R . .
H7B H 0.2656 1.2830 1.1004 0.040 Uiso 1 1 calc R . .
C8 C 0.46433(19) 1.12711(15) 1.08869(7) 0.0285(3) Uani 1 1 d U . .
C9 C 0.4581(2) 0.99877(16) 1.04735(7) 0.0320(3) Uani 1 1 d U A .
H9 H 0.3478 0.9463 1.0429 0.038 Uiso 1 1 calc R . .
C10 C 0.6105(2) 0.94665(16) 1.01272(7) 0.0332(3) Uani 1 1 d U . .
H10 H 0.6045 0.8599 0.9841 0.040 Uiso 1 1 calc R A .
C11 C 0.77038(19) 1.02183(15) 1.02017(7) 0.0300(3) Uani 1 1 d U A .
Cl11 Cl 0.96326(6) 0.95321(5) 0.97853(2) 0.04449(12) Uani 1 1 d U . .
C12 C 0.7828(2) 1.14957(15) 1.06053(7) 0.0317(3) Uani 1 1 d U . .
H12 H 0.8940 1.2008 1.0649 0.038 Uiso 1 1 calc R A .
C13 C 0.62822(19) 1.20112(16) 1.09453(7) 0.0307(3) Uani 1 1 d U A .
H13 H 0.6346 1.2888 1.1224 0.037 Uiso 1 1 calc R . .

loop_
_atom_site_aniso_label
_atom_site_aniso_U_11
_atom_site_aniso_U_22
_atom_site_aniso_U_33
_atom_site_aniso_U_23
_atom_site_aniso_U_13
_atom_site_aniso_U_12
O1 0.0579(7) 0.0359(6) 0.0369(5) 0.0047(4) -0.0050(5) 0.0017(5)
C2 0.0251(5) 0.0290(7) 0.0397(7) 0.0010(6) 0.0008(5) 0.0017(5)
O21 0.0545(7) 0.0270(5) 0.0565(7) -0.0039(5) 0.0177(6) -0.0028(5)
C3 0.0248(6) 0.0249(6) 0.0296(6) -0.0010(5) -0.0006(5) 0.0017(5)
C4 0.0294(6) 0.0256(6) 0.0311(6) -0.0030(5) -0.0012(5) 0.0030(5)
O41 0.0252(5) 0.0390(5) 0.0585(7) -0.0144(5) 0.0029(4) 0.0004(4)
C42 0.0464(9) 0.0256(7) 0.0797(12) 0.0012(8) 0.0157(9) -0.0001(7)
C5 0.055(3) 0.062(2) 0.0289(14) -0.0079(15) -0.003(2) 0.0315(19)
C5' 0.023(3) 0.043(3) 0.029(3) -0.009(2) 0.008(3) 0.003(2)
C6 0.0397(16) 0.0424(12) 0.0304(10) -0.0044(9) -0.0112(9) 0.0069(10)
C6' 0.063(5) 0.051(3) 0.029(2) -0.003(2) 0.003(2) -0.003(3)
C7 0.0284(6) 0.0394(8) 0.0314(6) -0.0039(6) -0.0023(5) 0.0050(6)
C8 0.0292(6) 0.0303(6) 0.0261(6) 0.0003(5) -0.0010(5) 0.0029(5)
C9 0.0333(7) 0.0318(7) 0.0309(6) -0.0034(5) -0.0019(6) -0.0026(5)
C10 0.0412(7) 0.0281(6) 0.0304(6) -0.0034(6) -0.0004(5) 0.0030(6)
C11 0.0315(6) 0.0312(7) 0.0274(6) 0.0041(5) 0.0024(5) 0.0081(5)
Cl11 0.03924(19) 0.0483(2) 0.0460(2) -0.00009(17) 0.00823(16) 0.01515(17)
C12 0.0296(6) 0.0307(7) 0.0349(7) 0.0032(5) -0.0013(5) -0.0006(5)
C13 0.0336(7) 0.0265(7) 0.0321(7) -0.0017(5) -0.0006(5) 0.0008(5)

loop_
_atom_type_symbol
_atom_type_description
_atom_type_scat_dispersion_real
_atom_type_scat_dispersion_imag
_atom_type_scat_source
C C 0.0033 0.0016 'International Tables Vol C Tables 4.2.6.8 and 6.1.1.4'
H H 0.0000 0.0000 'International Tables Vol C Tables 4.2.6.8 and 6.1.1.4'
O O 0.0106 0.0060 'International Tables Vol C Tables 4.2.6.8 and 6.1.1.4'
Cl Cl 0.1484 0.1585 'International Tables Vol C Tables 4.2.6.8 and 6.1.1.4'

loop_
_geom_angle_atom_site_label_1
_geom_angle_atom_site_label_2
_geom_angle_atom_site_label_3
_geom_angle
C2 O1 C6 115.30(14)
C2 O1 C6' 120.2(2)
C6 O1 C6' 36.7(3)
O21 C2 O1 117.75(14)
O21 C2 C3 124.84(13)
O1 C2 C3 117.42(12)
C2 C3 C7 110.96(11)
C2 C3 C4 109.58(11)
C7 C3 C4 113.01(11)
O41 C4 C5' 122.3(3)
O41 C4 C42 110.36(13)
C5' C4 C42 103.9(3)
O41 C4 C3 104.55(10)
C5' C4 C3 104.1(3)
C42 C4 C3 111.50(12)
O41 C4 C5 105.2(2)
C5' C4 C5 17.0(3)
C42 C4 C5 113.2(2)
C3 C4 C5 111.42(15)
C6 C5 C4 110.2(3)
C6' C5' C4 113.0(6)
O1 C6 C5 108.9(2)
C5' C6' O1 107.8(5)
C8 C7 C3 114.47(11)
C13 C8 C9 118.19(13)
C13 C8 C7 121.14(12)
C9 C8 C7 120.61(13)
C10 C9 C8 121.00(14)
C11 C10 C9 119.24(13)
C10 C11 C12 121.74(13)
C10 C11 Cl11 119.15(11)
C12 C11 Cl11 119.10(11)
C11 C12 C13 118.31(13)
C12 C13 C8 121.51(13)

loop_
_geom_bond_atom_site_label_1
_geom_bond_atom_site_label_2
_geom_bond_distance
O1 C2 1.3329(18)
O1 C6 1.448(2)
O1 C6' 1.540(5)
C2 O21 1.2023(17)
C2 C3 1.5113(19)
C3 C7 1.5324(19)
C3 C4 1.5482(18)
C4 O41 1.4184(15)
C4 C5' 1.511(12)
C4 C42 1.522(2)
C4 C5 1.553(5)
C5 C6 1.524(4)
C5' C6' 1.500(7)
C7 C8 1.5083(19)
C8 C13 1.392(2)
C8 C9 1.3950(19)
C9 C10 1.385(2)
C10 C11 1.375(2)
C11 C12 1.3827(19)
C11 Cl11 1.7427(14)
C12 C13 1.391(2)
